data_9011377
loop_
_publ_author_name
'Burns, P. C.'
'Hawthorne, F. C.'

_publ_section_title
;
 Refinement of the structure of hilgardite-1A
 Locality: Penobsquis potash deposit, Sussex, New Brunswick
;
_journal_name_full 'Acta Crystallographica, Section C'
_journal_page_first 653
_journal_page_last 655
_journal_paper_doi 10.1107/S0108270193010182
_journal_volume 50
_journal_year 1994
_chemical_formula_sum 'B5 Ca2 Cl H2 O10'
_chemical_formula_weight 331.67
_chemical_name_mineral Hilgardite-1A
_space_group_IT_number 1
_symmetry_cell_setting triclinic
_symmetry_space_group_name_Hall 'P 1'
_symmetry_space_group_name_H-M 'P 1'
_cell_angle_alpha 61.60
_cell_angle_beta 118.72
_cell_angle_gamma 105.86
_cell_formula_units_Z 1
_cell_length_a 6.452
_cell_length_b 6.559
_cell_length_c 6.286
_cell_volume 204.867
_exptl_crystal_density_diffrn 2.688
_cod_original_formula_sum 'Ca2 B5 O10 Cl H2'
_cod_database_code 9011377

loop_
_symmetry_equiv_pos_as_xyz
x,y,z

loop_
_atom_site_label
_atom_site_type_symbol
_atom_site_fract_x
_atom_site_fract_y
_atom_site_fract_z
_atom_site_U_iso_or_equiv
_atom_site_attached_hydrogens
Ca1 Ca 0.00000 0.00000 0.00000 0.00880 .
Ca2 Ca 0.45240 0.54840 0.10990 0.00990 .
B1 B 0.47410 0.87070 0.47130 0.00470 .
B2 B 0.33060 0.09090 0.60160 0.00500 .
B3 B 0.55150 0.02450 0.07130 0.00620 .
B4 B 0.88230 0.00300 0.48370 0.00740 .
B5 B 0.44760 0.42110 0.71380 0.00720 .
O2 O 0.44770 0.64240 0.67500 0.00910 .
O3 O 0.72210 0.96300 0.58490 0.00800 .
O4 O 0.42050 0.85250 0.22580 0.00620 .
O5 O 0.30810 0.02760 0.40280 0.00660 .
O6 O 0.10800 0.05180 0.63720 0.00960 .
O7 O 0.39460 0.34990 0.51940 0.00870 .
O8 O 0.51190 0.96520 0.86200 0.00620 .
O9 O 0.81050 0.01020 0.23800 0.00920 .
O10 O 0.48510 0.26340 0.97060 0.00790 .
Cl Cl 0.97960 0.47300 0.81210 0.01550 .
Wat O 0.88620 0.58130 0.22180 0.02130 2

_database_code_amcsd 0010290
